data_4111223
loop_
_publ_author_name
'A. S. Hock'
'Richard R. Schrock'
'Amir H. Hoveyda'

_publ_section_title
;
 Dipyrrolyl Precursors to Bisalkoxide Molybdenum Olefin Metathesis
 Catalysts
;
_journal_name_full 'Journal of the American Chemical Society'
_journal_page_first 16373
_journal_page_last 16375
_journal_paper_doi 10.1021/ja0665904
_journal_volume 128
_journal_year 2006
_chemical_formula_sum 'C67 H82 Mo2 N6'
_chemical_formula_weight 1163.27
_chemical_name_systematic
; 
 ? 
;
_space_group_IT_number 14
_symmetry_cell_setting monoclinic
_symmetry_space_group_name_Hall '-P 2ybc'
_symmetry_space_group_name_H-M 'P 1 21/c 1'
_atom_sites_solution_hydrogens geom
_atom_sites_solution_primary direct
_atom_sites_solution_secondary difmap
_audit_creation_method SHELXL-97
_cell_angle_alpha 90.00
_cell_angle_beta 106.001(12)
_cell_angle_gamma 90.00
_cell_formula_units_Z 4
_cell_length_a 24.903(12)
_cell_length_b 12.723(5)
_cell_length_c 19.434(9)
_cell_measurement_reflns_used 2623
_cell_measurement_temperature 100(2)
_cell_measurement_theta_max 19.82
_cell_measurement_theta_min 2.19
_cell_volume 5919(5)
_computing_cell_refinement 'Bruker SMART'
_computing_data_collection 'Bruker SMART'
_computing_data_reduction 'Bruker SAINT'
_computing_molecular_graphics 'Bruker SHELXTL'
_computing_publication_material 'Bruker SHELXTL'
_computing_structure_refinement 'SHELXL-97 (Sheldrick, 1997)'
_computing_structure_solution 'SHELXS-97 (Sheldrick, 1990)'
_diffrn_ambient_temperature 100(2)
_diffrn_measured_fraction_theta_full 0.996
_diffrn_measured_fraction_theta_max 0.996
_diffrn_measurement_device_type 'CCD area detector'
_diffrn_measurement_method 'phi and omega scans'
_diffrn_radiation_monochromator graphite
_diffrn_radiation_source 'fine-focus sealed tube'
_diffrn_radiation_type MoK\a
_diffrn_radiation_wavelength 0.71073
_diffrn_reflns_av_R_equivalents 0.1879
_diffrn_reflns_av_sigmaI/netI 0.0780
_diffrn_reflns_limit_h_max 25
_diffrn_reflns_limit_h_min -26
_diffrn_reflns_limit_k_max 13
_diffrn_reflns_limit_k_min 0
_diffrn_reflns_limit_l_max 20
_diffrn_reflns_limit_l_min 0
_diffrn_reflns_number 88943
_diffrn_reflns_theta_full 21.97
_diffrn_reflns_theta_max 21.97
_diffrn_reflns_theta_min 1.70
_exptl_absorpt_coefficient_mu 0.469
_exptl_absorpt_correction_T_max 0.9861
_exptl_absorpt_correction_T_min 0.9546
_exptl_absorpt_correction_type empirical
_exptl_absorpt_process_details SADABS
_exptl_crystal_colour orange
_exptl_crystal_density_diffrn 1.305
_exptl_crystal_density_meas 0
_exptl_crystal_description block
_exptl_crystal_F_000 2440
_exptl_crystal_size_max 0.10
_exptl_crystal_size_mid 0.08
_exptl_crystal_size_min 0.03
_refine_diff_density_max 0.590
_refine_diff_density_min -0.534
_refine_diff_density_rms 0.081
_refine_ls_extinction_method none
_refine_ls_goodness_of_fit_ref 1.013
_refine_ls_hydrogen_treatment riding
_refine_ls_matrix_type full
_refine_ls_number_parameters 670
_refine_ls_number_reflns 7216
_refine_ls_number_restraints 0
_refine_ls_restrained_S_all 1.013
_refine_ls_R_factor_all 0.0753
_refine_ls_R_factor_gt 0.0412
_refine_ls_shift/su_max 0.001
_refine_ls_shift/su_mean 0.000
_refine_ls_structure_factor_coef Fsqd
_refine_ls_weighting_details 'calc w=1/[\s^2^(Fo^2^)+(0.0172P)^2^+7.8129P] where P=(Fo^2^+2Fc^2^)/3'
_refine_ls_weighting_scheme calc
_refine_ls_wR_factor_gt 0.0775
_refine_ls_wR_factor_ref 0.0901
_reflns_number_gt 5195
_reflns_number_total 7216
_reflns_threshold_expression >2sigma(I)
_cod_data_source_file ja0665904si20060911_055724.cif
_cod_data_source_block 06172
_cod_original_cell_volume 5919(4)
_cod_database_code 4111223

loop_
_symmetry_equiv_pos_as_xyz
'x, y, z'
'-x, y+1/2, -z+1/2'
'-x, -y, -z'
'x, -y-1/2, z-1/2'

loop_
_atom_site_label
_atom_site_type_symbol
_atom_site_fract_x
_atom_site_fract_y
_atom_site_fract_z
_atom_site_U_iso_or_equiv
_atom_site_adp_type
_atom_site_occupancy
_atom_site_symmetry_multiplicity
_atom_site_calc_flag
_atom_site_refinement_flags
Mo1 Mo 0.304151(18) 0.88333(3) 0.47942(2) 0.01534(13) Uani 1 1 d .
Mo2 Mo 0.126000(18) 0.92838(3) 0.34348(2) 0.01603(14) Uani 1 1 d .
N1A N 0.37113(16) 0.8566(3) 0.5307(2) 0.0148(10) Uani 1 1 d .
N2A N 0.29486(16) 0.7481(3) 0.4169(2) 0.0175(10) Uani 1 1 d .
N3A N 0.27783(16) 0.9826(3) 0.5499(2) 0.0156(10) Uani 1 1 d .
N1B N 0.05727(16) 0.9542(3) 0.2975(2) 0.0162(10) Uani 1 1 d .
N2B N 0.15840(16) 0.8780(3) 0.2624(2) 0.0178(10) Uani 1 1 d .
N3B N 0.20476(17) 0.8621(3) 0.4418(2) 0.0171(10) Uani 1 1 d .
C1A C 0.3201(2) 0.9782(4) 0.4150(3) 0.0169(12) Uani 1 1 d .
H10B H 0.2855 1.0063 0.3872 0.020 Uiso 1 1 calc R
C2A C 0.3661(2) 1.0288(4) 0.3889(3) 0.0213(13) Uani 1 1 d .
C3A C 0.3722(2) 0.9622(4) 0.3256(3) 0.0286(15) Uani 1 1 d .
H10C H 0.3369 0.9623 0.2878 0.043 Uiso 1 1 calc R
H10D H 0.3820 0.8899 0.3417 0.043 Uiso 1 1 calc R
H10E H 0.4018 0.9918 0.3071 0.043 Uiso 1 1 calc R
C4A C 0.4217(2) 1.0277(4) 0.4472(3) 0.0262(14) Uani 1 1 d .
H11C H 0.4184 1.0700 0.4880 0.039 Uiso 1 1 calc R
H11D H 0.4511 1.0573 0.4281 0.039 Uiso 1 1 calc R
H11E H 0.4314 0.9552 0.4629 0.039 Uiso 1 1 calc R
C5A C 0.34927(19) 1.1426(4) 0.3668(3) 0.0169(13) Uani 1 1 d .
C6A C 0.3495(2) 1.2174(4) 0.4195(3) 0.0231(14) Uani 1 1 d .
H57A H 0.3579 1.1962 0.4681 0.028 Uiso 1 1 calc R
C7A C 0.3377(2) 1.3223(4) 0.4019(3) 0.0263(14) Uani 1 1 d .
H25A H 0.3386 1.3723 0.4385 0.032 Uiso 1 1 calc R
C8A C 0.3246(2) 1.3539(4) 0.3313(3) 0.0279(15) Uani 1 1 d .
H44A H 0.3175 1.4258 0.3192 0.034 Uiso 1 1 calc R
C9A C 0.3221(2) 1.2800(4) 0.2784(3) 0.0261(14) Uani 1 1 d .
H19A H 0.3113 1.3009 0.2296 0.031 Uiso 1 1 calc R
C10A C 0.3351(2) 1.1751(4) 0.2960(3) 0.0235(14) Uani 1 1 d .
H39A H 0.3344 1.1255 0.2592 0.028 Uiso 1 1 calc R
C11A C 0.2805(2) 0.7348(4) 0.3437(3) 0.0212(13) Uani 1 1 d .
H58A H 0.2807 0.7886 0.3099 0.025 Uiso 1 1 calc R
C12A C 0.2658(2) 0.6321(4) 0.3270(3) 0.0251(14) Uani 1 1 d .
H17A H 0.2543 0.6029 0.2802 0.030 Uiso 1 1 calc R
C13A C 0.2708(2) 0.5785(4) 0.3908(3) 0.0254(14) Uani 1 1 d .
H9A H 0.2634 0.5062 0.3960 0.030 Uiso 1 1 calc R
C14A C 0.2886(2) 0.6507(4) 0.4449(3) 0.0221(14) Uani 1 1 d .
H50A H 0.2955 0.6357 0.4945 0.027 Uiso 1 1 calc R
C15A C 0.26314(19) 1.0869(4) 0.5439(3) 0.0171(12) Uani 1 1 d .
H28A H 0.2690 1.1330 0.5083 0.020 Uiso 1 1 calc R
C16A C 0.2388(2) 1.1154(4) 0.5966(3) 0.0214(13) Uani 1 1 d .
H15A H 0.2252 1.1831 0.6039 0.026 Uiso 1 1 calc R
C17A C 0.2380(2) 1.0237(4) 0.6378(3) 0.0234(14) Uani 1 1 d .
H10L H 0.2236 1.0175 0.6781 0.028 Uiso 1 1 calc R
C18A C 0.2621(2) 0.9459(4) 0.6080(3) 0.0214(13) Uani 1 1 d .
H11A H 0.2672 0.8757 0.6252 0.026 Uiso 1 1 calc R
C19A C 0.4235(2) 0.8243(4) 0.5738(3) 0.0164(12) Uani 1 1 d .
C20A C 0.4556(2) 0.7535(4) 0.5453(3) 0.0222(13) Uani 1 1 d .
C21A C 0.5056(2) 0.7183(4) 0.5908(3) 0.0251(14) Uani 1 1 d .
H10F H 0.5280 0.6704 0.5734 0.030 Uiso 1 1 calc R
C22A C 0.5231(2) 0.7515(4) 0.6605(3) 0.0287(15) Uani 1 1 d .
H10A H 0.5570 0.7248 0.6910 0.034 Uiso 1 1 calc R
C23A C 0.4922(2) 0.8235(4) 0.6870(3) 0.0285(14) Uani 1 1 d .
H10K H 0.5055 0.8465 0.7352 0.034 Uiso 1 1 calc R
C24A C 0.4421(2) 0.8623(4) 0.6443(3) 0.0227(14) Uani 1 1 d .
C25A C 0.4377(2) 0.7171(4) 0.4677(3) 0.0235(14) Uani 1 1 d .
H27A H 0.4017 0.7529 0.4433 0.028 Uiso 1 1 calc R
C26A C 0.4814(2) 0.7493(4) 0.4293(3) 0.0312(15) Uani 1 1 d .
H61A H 0.4871 0.8256 0.4333 0.047 Uiso 1 1 calc R
H61B H 0.4683 0.7296 0.3787 0.047 Uiso 1 1 calc R
H61C H 0.5167 0.7134 0.4515 0.047 Uiso 1 1 calc R
C27A C 0.4279(2) 0.5983(4) 0.4617(3) 0.0337(15) Uani 1 1 d .
H10H H 0.3997 0.5788 0.4860 0.050 Uiso 1 1 calc R
H10I H 0.4629 0.5616 0.4841 0.050 Uiso 1 1 calc R
H10J H 0.4147 0.5784 0.4111 0.050 Uiso 1 1 calc R
C28A C 0.4093(2) 0.9443(5) 0.6726(3) 0.0334(15) Uani 1 1 d .
H8A H 0.3697 0.9403 0.6426 0.040 Uiso 1 1 calc R
C29A C 0.4306(3) 1.0534(5) 0.6630(3) 0.0584(15) Uani 1 1 d .
H20B H 0.4091 1.1058 0.6811 0.088 Uiso 1 1 calc R
H20C H 0.4264 1.0663 0.6120 0.088 Uiso 1 1 calc R
H20D H 0.4701 1.0588 0.6896 0.088 Uiso 1 1 calc R
C30A C 0.4091(3) 0.9295(5) 0.7494(3) 0.0584(15) Uani 1 1 d .
H48A H 0.3868 0.9852 0.7630 0.088 Uiso 1 1 calc R
H48B H 0.4475 0.9327 0.7804 0.088 Uiso 1 1 calc R
H48C H 0.3928 0.8609 0.7549 0.088 Uiso 1 1 calc R
C1B C 0.1561(2) 1.0676(4) 0.3538(3) 0.0195(12) Uani 1 1 d .
H46A H 0.1943 1.0649 0.3805 0.023 Uiso 1 1 calc R
C2B C 0.1398(2) 1.1805(4) 0.3341(3) 0.0208(13) Uani 1 1 d .
C3B C 0.1753(2) 1.2191(4) 0.2857(3) 0.0295(15) Uani 1 1 d .
H12A H 0.2150 1.2128 0.3113 0.044 Uiso 1 1 calc R
H12B H 0.1664 1.2928 0.2729 0.044 Uiso 1 1 calc R
H12C H 0.1671 1.1763 0.2421 0.044 Uiso 1 1 calc R
C4B C 0.0779(2) 1.1925(4) 0.2919(3) 0.0245(14) Uani 1 1 d .
H65A H 0.0542 1.1688 0.3216 0.037 Uiso 1 1 calc R
H65B H 0.0702 1.1499 0.2482 0.037 Uiso 1 1 calc R
H65C H 0.0699 1.2665 0.2790 0.037 Uiso 1 1 calc R
C5B C 0.1506(2) 1.2448(4) 0.4032(3) 0.0178(13) Uani 1 1 d .
C6B C 0.1904(2) 1.3232(4) 0.4213(3) 0.0237(13) Uani 1 1 d .
H22A H 0.2138 1.3367 0.3911 0.028 Uiso 1 1 calc R
C7B C 0.1966(2) 1.3822(4) 0.4826(3) 0.0288(14) Uani 1 1 d .
H91A H 0.2239 1.4364 0.4934 0.035 Uiso 1 1 calc R
C8B C 0.1646(2) 1.3645(4) 0.5281(3) 0.0264(14) Uani 1 1 d .
H52A H 0.1689 1.4067 0.5696 0.032 Uiso 1 1 calc R
C9B C 0.1259(2) 1.2844(4) 0.5127(3) 0.0255(14) Uani 1 1 d .
H81A H 0.1038 1.2698 0.5443 0.031 Uiso 1 1 calc R
C10B C 0.1194(2) 1.2252(4) 0.4514(3) 0.0221(14) Uani 1 1 d .
H86A H 0.0929 1.1697 0.4417 0.027 Uiso 1 1 calc R
C11B C 0.1845(2) 0.9337(4) 0.2197(3) 0.0242(13) Uani 1 1 d .
H24A H 0.1988 1.0030 0.2290 0.029 Uiso 1 1 calc R
C12B C 0.1867(2) 0.8742(4) 0.1624(3) 0.0280(14) Uani 1 1 d .
H10G H 0.2020 0.8948 0.1248 0.034 Uiso 1 1 calc R
C13B C 0.1622(2) 0.7766(4) 0.1694(3) 0.0256(14) Uani 1 1 d .
H80A H 0.1582 0.7186 0.1376 0.031 Uiso 1 1 calc R
C14B C 0.1454(2) 0.7811(4) 0.2298(3) 0.0201(13) Uani 1 1 d .
H54A H 0.1273 0.7257 0.2474 0.024 Uiso 1 1 calc R
C15B C 0.1666(2) 0.9114(4) 0.4704(3) 0.0200(13) Uani 1 1 d .
H11F H 0.1755 0.9717 0.5047 0.024 Uiso 1 1 calc R
C16B C 0.1160(2) 0.8570(4) 0.4521(3) 0.0183(13) Uani 1 1 d .
H55A H 0.0839 0.8696 0.4726 0.022 Uiso 1 1 calc R
C17B C 0.1234(2) 0.7679(4) 0.4127(3) 0.0176(13) Uani 1 1 d .
H11G H 0.0970 0.7075 0.3981 0.021 Uiso 1 1 calc R
C18B C 0.1773(2) 0.7743(4) 0.4063(3) 0.0180(13) Uani 1 1 d .
H11B H 0.1952 0.7195 0.3831 0.022 Uiso 1 1 calc R
C19B C 0.0016(2) 0.9695(4) 0.2584(3) 0.0172(13) Uani 1 1 d .
C20B C -0.0395(2) 0.9841(4) 0.2951(3) 0.0180(13) Uani 1 1 d .
C21B C -0.0932(2) 1.0069(4) 0.2548(3) 0.0219(13) Uani 1 1 d .
H45A H -0.1213 1.0197 0.2784 0.026 Uiso 1 1 calc R
C22B C -0.1069(2) 1.0113(4) 0.1815(3) 0.0223(14) Uani 1 1 d .
H20A H -0.1442 1.0263 0.1550 0.027 Uiso 1 1 calc R
C23B C -0.0669(2) 0.9943(4) 0.1458(3) 0.0255(14) Uani 1 1 d .
H41A H -0.0771 0.9965 0.0950 0.031 Uiso 1 1 calc R
C24B C -0.0115(2) 0.9740(4) 0.1835(3) 0.0184(13) Uani 1 1 d .
C25B C -0.0252(2) 0.9681(4) 0.3752(3) 0.0216(13) Uani 1 1 d .
H26A H 0.0143 0.9915 0.3963 0.026 Uiso 1 1 calc R
C26B C -0.0623(2) 1.0295(5) 0.4123(3) 0.0382(16) Uani 1 1 d .
H90A H -0.0598 1.1048 0.4028 0.057 Uiso 1 1 calc R
H90B H -0.0496 1.0170 0.4640 0.057 Uiso 1 1 calc R
H90C H -0.1011 1.0062 0.3937 0.057 Uiso 1 1 calc R
C27B C -0.0281(2) 0.8497(4) 0.3899(3) 0.0285(15) Uani 1 1 d .
H71A H -0.0037 0.8115 0.3668 0.043 Uiso 1 1 calc R
H71B H -0.0666 0.8251 0.3707 0.043 Uiso 1 1 calc R
H71C H -0.0159 0.8371 0.4417 0.043 Uiso 1 1 calc R
C28B C 0.0320(2) 0.9543(4) 0.1433(3) 0.0215(13) Uani 1 1 d .
H78A H 0.0690 0.9456 0.1795 0.026 Uiso 1 1 calc R
C29B C 0.0362(2) 1.0463(4) 0.0951(3) 0.0313(15) Uani 1 1 d .
H83A H 0.0452 1.1105 0.1239 0.047 Uiso 1 1 calc R
H83B H 0.0005 1.0554 0.0586 0.047 Uiso 1 1 calc R
H83C H 0.0657 1.0323 0.0718 0.047 Uiso 1 1 calc R
C30B C 0.0190(2) 0.8524(4) 0.0995(3) 0.0265(14) Uani 1 1 d .
H31A H 0.0169 0.7937 0.1313 0.040 Uiso 1 1 calc R
H31B H 0.0486 0.8388 0.0764 0.040 Uiso 1 1 calc R
H31C H -0.0168 0.8597 0.0629 0.040 Uiso 1 1 calc R
C1T C 0.6467(2) 0.4402(4) 0.3582(3) 0.0255(14) Uani 1 1 d .
C2T C 0.5918(2) 0.4583(5) 0.3559(3) 0.0308(15) Uani 1 1 d .
H2TA H 0.5656 0.4024 0.3438 0.037 Uiso 1 1 calc R
C3T C 0.5741(2) 0.5558(5) 0.3710(3) 0.0362(16) Uani 1 1 d .
H3TA H 0.5359 0.5660 0.3693 0.043 Uiso 1 1 calc R
C4T C 0.6107(3) 0.6385(5) 0.3884(3) 0.0334(16) Uani 1 1 d .
H4TA H 0.5983 0.7059 0.3986 0.040 Uiso 1 1 calc R
C5T C 0.6661(2) 0.6216(5) 0.3907(3) 0.0300(14) Uani 1 1 d .
H5TA H 0.6920 0.6779 0.4021 0.036 Uiso 1 1 calc R
C6T C 0.6837(2) 0.5230(4) 0.3765(3) 0.0254(14) Uani 1 1 d .
H6TA H 0.7220 0.5121 0.3794 0.031 Uiso 1 1 calc R
C7T C 0.6658(3) 0.3336(4) 0.3424(3) 0.0369(16) Uani 1 1 d .
H7TA H 0.7060 0.3354 0.3471 0.055 Uiso 1 1 calc R
H7TB H 0.6456 0.3131 0.2935 0.055 Uiso 1 1 calc R
H7TC H 0.6582 0.2826 0.3764 0.055 Uiso 1 1 calc R

loop_
_atom_site_aniso_label
_atom_site_aniso_U_11
_atom_site_aniso_U_22
_atom_site_aniso_U_33
_atom_site_aniso_U_23
_atom_site_aniso_U_13
_atom_site_aniso_U_12
Mo1 0.0147(3) 0.0151(3) 0.0146(3) 0.0000(2) 0.0013(2) 0.0010(2)
Mo2 0.0136(3) 0.0153(3) 0.0180(3) -0.0008(2) 0.0023(2) 0.0001(2)
N1A 0.015(2) 0.014(3) 0.013(2) 0.0018(19) 0.002(2) 0.0001(19)
N2A 0.013(2) 0.017(3) 0.018(3) 0.003(2) -0.002(2) 0.002(2)
N3A 0.014(2) 0.012(3) 0.018(3) -0.001(2) 0.000(2) 0.0039(19)
N1B 0.015(3) 0.020(3) 0.011(2) 0.0054(19) 0.000(2) 0.000(2)
N2B 0.018(2) 0.016(3) 0.019(3) -0.003(2) 0.006(2) 0.000(2)
N3B 0.019(3) 0.012(3) 0.018(3) -0.003(2) 0.001(2) -0.001(2)
C1A 0.017(3) 0.019(3) 0.013(3) 0.002(2) 0.001(2) 0.006(2)
C2A 0.021(3) 0.020(3) 0.021(3) 0.005(3) 0.003(3) 0.001(3)
C3A 0.038(4) 0.025(3) 0.028(3) 0.005(3) 0.017(3) 0.001(3)
C4A 0.021(3) 0.025(3) 0.032(4) 0.005(3) 0.006(3) -0.001(3)
C5A 0.009(3) 0.020(3) 0.024(3) -0.003(3) 0.007(2) -0.006(2)
C6A 0.022(3) 0.026(4) 0.025(3) 0.002(3) 0.011(3) -0.002(3)
C7A 0.028(4) 0.023(4) 0.029(4) -0.006(3) 0.009(3) -0.001(3)
C8A 0.022(3) 0.017(3) 0.047(4) 0.011(3) 0.014(3) 0.003(3)
C9A 0.022(3) 0.034(4) 0.021(3) 0.017(3) 0.005(3) 0.002(3)
C10A 0.023(3) 0.031(4) 0.017(3) 0.009(3) 0.006(3) 0.002(3)
C11A 0.015(3) 0.024(4) 0.024(4) 0.000(3) 0.004(3) -0.002(3)
C12A 0.025(3) 0.025(4) 0.024(4) -0.009(3) 0.005(3) -0.004(3)
C13A 0.023(3) 0.014(3) 0.037(4) -0.004(3) 0.004(3) -0.002(3)
C14A 0.016(3) 0.027(4) 0.022(3) 0.007(3) 0.003(3) 0.008(3)
C15A 0.014(3) 0.016(3) 0.018(3) -0.002(2) -0.001(2) -0.001(2)
C16A 0.024(3) 0.016(3) 0.019(3) -0.008(3) -0.002(3) 0.005(3)
C17A 0.020(3) 0.037(4) 0.015(3) -0.005(3) 0.005(3) 0.003(3)
C18A 0.021(3) 0.024(3) 0.019(3) 0.003(3) 0.005(3) 0.000(3)
C19A 0.012(3) 0.018(3) 0.017(3) 0.004(3) 0.001(3) -0.001(2)
C20A 0.018(3) 0.021(3) 0.030(4) 0.002(3) 0.011(3) -0.003(3)
C21A 0.017(3) 0.025(3) 0.032(4) 0.006(3) 0.006(3) 0.004(3)
C22A 0.012(3) 0.034(4) 0.035(4) 0.009(3) -0.001(3) -0.002(3)
C23A 0.020(3) 0.035(4) 0.025(3) 0.002(3) -0.003(3) -0.003(3)
C24A 0.016(3) 0.026(4) 0.026(4) 0.005(3) 0.005(3) -0.004(3)
C25A 0.019(3) 0.025(3) 0.028(4) 0.000(3) 0.009(3) 0.005(3)
C26A 0.027(3) 0.038(4) 0.029(4) -0.006(3) 0.009(3) 0.004(3)
C27A 0.030(4) 0.030(4) 0.041(4) -0.007(3) 0.008(3) 0.004(3)
C28A 0.023(3) 0.043(4) 0.026(4) -0.008(3) -0.007(3) 0.005(3)
C29A 0.099(4) 0.047(3) 0.044(3) 0.001(3) 0.044(3) 0.013(3)
C30A 0.099(4) 0.047(3) 0.044(3) 0.001(3) 0.044(3) 0.013(3)
C1B 0.017(3) 0.015(3) 0.026(3) -0.002(3) 0.004(2) 0.000(2)
C2B 0.016(3) 0.024(3) 0.023(3) 0.006(3) 0.007(3) 0.000(3)
C3B 0.037(4) 0.021(3) 0.031(4) 0.002(3) 0.012(3) -0.004(3)
C4B 0.024(3) 0.024(3) 0.022(3) -0.003(3) -0.001(3) 0.001(3)
C5B 0.013(3) 0.014(3) 0.024(3) 0.008(3) 0.001(3) 0.009(3)
C6B 0.021(3) 0.025(3) 0.025(3) 0.001(3) 0.006(3) -0.003(3)
C7B 0.019(3) 0.023(3) 0.035(4) -0.006(3) -0.007(3) -0.005(3)
C8B 0.028(4) 0.026(4) 0.023(3) -0.002(3) 0.003(3) 0.002(3)
C9B 0.022(3) 0.032(4) 0.020(3) -0.001(3) 0.002(3) 0.003(3)
C10B 0.014(3) 0.018(3) 0.033(4) 0.002(3) 0.004(3) -0.006(2)
C11B 0.022(3) 0.023(3) 0.031(4) 0.006(3) 0.013(3) -0.002(3)
C12B 0.027(3) 0.034(4) 0.028(4) 0.001(3) 0.017(3) -0.004(3)
C13B 0.028(3) 0.029(4) 0.018(3) -0.006(3) 0.004(3) 0.002(3)
C14B 0.018(3) 0.017(3) 0.023(3) -0.003(3) 0.002(3) -0.001(2)
C15B 0.022(3) 0.020(3) 0.017(3) 0.000(2) 0.004(3) 0.008(3)
C16B 0.019(3) 0.023(3) 0.015(3) 0.000(2) 0.009(3) 0.000(3)
C17B 0.013(3) 0.019(3) 0.018(3) 0.002(3) -0.001(2) 0.001(2)
C18B 0.017(3) 0.017(3) 0.018(3) 0.000(2) 0.000(3) 0.004(2)
C19B 0.021(3) 0.006(3) 0.021(3) -0.001(2) 0.001(3) 0.002(2)
C20B 0.018(3) 0.010(3) 0.025(3) -0.006(2) 0.003(3) 0.003(2)
C21B 0.021(3) 0.022(3) 0.024(4) -0.002(3) 0.008(3) -0.003(3)
C22B 0.015(3) 0.018(3) 0.030(4) -0.002(3) 0.000(3) -0.001(2)
C23B 0.031(4) 0.025(4) 0.017(3) 0.000(3) 0.000(3) -0.006(3)
C24B 0.018(3) 0.015(3) 0.020(3) 0.001(2) 0.002(3) -0.004(2)
C25B 0.012(3) 0.031(4) 0.019(3) -0.008(3) 0.000(2) 0.005(3)
C26B 0.035(4) 0.053(4) 0.025(4) -0.011(3) 0.006(3) 0.008(3)
C27B 0.029(4) 0.036(4) 0.018(3) 0.007(3) 0.003(3) -0.006(3)
C28B 0.019(3) 0.027(3) 0.014(3) 0.001(3) -0.003(2) -0.007(3)
C29B 0.043(4) 0.034(4) 0.019(3) 0.001(3) 0.012(3) -0.004(3)
C30B 0.023(3) 0.031(4) 0.023(3) 0.002(3) 0.002(3) 0.000(3)
C1T 0.025(4) 0.028(4) 0.021(3) 0.006(3) 0.003(3) 0.000(3)
C2T 0.026(4) 0.044(4) 0.020(3) 0.002(3) 0.004(3) -0.012(3)
C3T 0.025(4) 0.052(5) 0.031(4) 0.003(3) 0.007(3) 0.008(4)
C4T 0.042(4) 0.037(4) 0.023(4) 0.004(3) 0.011(3) 0.013(3)
C5T 0.036(4) 0.030(4) 0.023(3) 0.005(3) 0.008(3) -0.005(3)
C6T 0.019(3) 0.030(4) 0.028(3) 0.004(3) 0.007(3) 0.003(3)
C7T 0.047(4) 0.026(4) 0.038(4) 0.005(3) 0.012(3) -0.005(3)

loop_
_atom_type_symbol
_atom_type_description
_atom_type_scat_dispersion_real
_atom_type_scat_dispersion_imag
_atom_type_scat_source
C C 0.0033 0.0016 'International Tables Vol C Tables 4.2.6.8 and 6.1.1.4'
H H 0.0000 0.0000 'International Tables Vol C Tables 4.2.6.8 and 6.1.1.4'
N N 0.0061 0.0033 'International Tables Vol C Tables 4.2.6.8 and 6.1.1.4'
Mo Mo -1.6832 0.6857 'International Tables Vol C Tables 4.2.6.8 and 6.1.1.4'

loop_
_geom_angle_atom_site_label_1
_geom_angle_atom_site_label_2
_geom_angle_atom_site_label_3
_geom_angle
N1A Mo1 C1A 99.5(2)
N1A Mo1 N2A 96.24(16)
C1A Mo1 N2A 98.82(19)
N1A Mo1 N3A 99.65(17)
C1A Mo1 N3A 102.26(18)
N2A Mo1 N3A 150.98(16)
N1A Mo1 N3B 155.16(16)
C1A Mo1 N3B 105.19(18)
N2A Mo1 N3B 77.85(14)
N3A Mo1 N3B 77.54(14)
N1B Mo2 C1B 100.5(2)
N1B Mo2 N2B 101.80(17)
C1B Mo2 N2B 98.28(19)
N1B Mo2 C16B 101.58(18)
C1B Mo2 C16B 113.26(19)
N2B Mo2 C16B 136.06(17)
N1B Mo2 C15B 128.59(18)
C1B Mo2 C15B 86.18(19)
N2B Mo2 C15B 127.86(16)
C16B Mo2 C15B 33.95(16)
N1B Mo2 C17B 105.61(17)
C1B Mo2 C17B 141.38(19)
N2B Mo2 C17B 103.58(16)
C16B Mo2 C17B 33.87(16)
C15B Mo2 C17B 55.28(17)
N1B Mo2 C18B 135.13(17)
C1B Mo2 C18B 123.28(19)
N2B Mo2 C18B 82.71(16)
C16B Mo2 C18B 54.77(17)
C15B Mo2 C18B 53.65(17)
C17B Mo2 C18B 32.59(15)
N1B Mo2 N3B 157.32(16)
C1B Mo2 N3B 91.72(18)
N2B Mo2 N3B 95.18(15)
C16B Mo2 N3B 55.84(16)
C15B Mo2 N3B 32.69(14)
C17B Mo2 N3B 55.21(15)
C18B Mo2 N3B 32.62(14)
C19A N1A Mo1 173.9(3)
C11A N2A C14A 105.8(4)
C11A N2A Mo1 131.2(3)
C14A N2A Mo1 121.2(3)
C15A N3A C18A 105.5(4)
C15A N3A Mo1 130.6(3)
C18A N3A Mo1 122.9(3)
C19B N1B Mo2 176.7(4)
C14B N2B C11B 105.7(4)
C14B N2B Mo2 122.4(3)
C11B N2B Mo2 130.4(4)
C15B N3B C18B 105.4(4)
C15B N3B Mo1 126.6(3)
C18B N3B Mo1 124.6(3)
C15B N3B Mo2 70.6(3)
C18B N3B Mo2 73.4(3)
Mo1 N3B Mo2 136.74(17)
C2A C1A Mo1 145.1(4)
C1A C2A C4A 111.2(4)
C1A C2A C3A 106.5(4)
C4A C2A C3A 108.6(4)
C1A C2A C5A 108.6(4)
C4A C2A C5A 109.7(4)
C3A C2A C5A 112.1(4)
C10A C5A C6A 118.3(5)
C10A C5A C2A 122.2(5)
C6A C5A C2A 119.5(5)
C7A C6A C5A 121.1(5)
C8A C7A C6A 120.0(5)
C7A C8A C9A 119.5(5)
C8A C9A C10A 120.6(5)
C5A C10A C9A 120.4(5)
C12A C11A N2A 109.8(5)
C11A C12A C13A 107.7(5)
C14A C13A C12A 106.6(5)
C13A C14A N2A 110.2(5)
N3A C15A C16A 110.7(5)
C15A C16A C17A 106.3(5)
C18A C17A C16A 106.2(5)
C17A C18A N3A 111.2(5)
N1A C19A C24A 118.9(4)
N1A C19A C20A 119.1(4)
C24A C19A C20A 122.0(5)
C21A C20A C19A 117.5(5)
C21A C20A C25A 120.0(5)
C19A C20A C25A 122.5(5)
C22A C21A C20A 121.0(5)
C21A C22A C23A 120.9(5)
C24A C23A C22A 121.0(5)
C23A C24A C19A 117.5(5)
C23A C24A C28A 121.0(5)
C19A C24A C28A 121.5(5)
C20A C25A C27A 111.9(4)
C20A C25A C26A 110.2(4)
C27A C25A C26A 110.3(4)
C30A C28A C29A 109.5(5)
C30A C28A C24A 114.9(5)
C29A C28A C24A 110.1(5)
C2B C1B Mo2 141.5(4)
C1B C2B C5B 108.3(4)
C1B C2B C3B 107.4(4)
C5B C2B C3B 112.0(4)
C1B C2B C4B 112.8(4)
C5B C2B C4B 108.7(4)
C3B C2B C4B 107.6(4)
C6B C5B C10B 116.8(5)
C6B C5B C2B 123.3(5)
C10B C5B C2B 119.9(5)
C7B C6B C5B 120.9(5)
C8B C7B C6B 121.6(5)
C7B C8B C9B 118.7(5)
C8B C9B C10B 120.0(5)
C9B C10B C5B 121.8(5)
C12B C11B N2B 109.8(5)
C11B C12B C13B 107.2(5)
C14B C13B C12B 107.0(5)
C13B C14B N2B 110.3(5)
N3B C15B C16B 110.3(4)
N3B C15B Mo2 76.7(3)
C16B C15B Mo2 71.8(3)
C15B C16B C17B 107.1(5)
C15B C16B Mo2 74.2(3)
C17B C16B Mo2 76.3(3)
C18B C17B C16B 106.0(5)
C18B C17B Mo2 74.3(3)
C16B C17B Mo2 69.8(3)
C17B C18B N3B 111.1(4)
C17B C18B Mo2 73.1(3)
N3B C18B Mo2 74.0(3)
N1B C19B C24B 118.7(5)
N1B C19B C20B 119.5(5)
C24B C19B C20B 121.7(5)
C21B C20B C19B 117.7(5)
C21B C20B C25B 121.9(5)
C19B C20B C25B 120.3(4)
C22B C21B C20B 121.4(5)
C21B C22B C23B 120.6(5)
C22B C23B C24B 120.8(5)
C23B C24B C19B 117.7(5)
C23B C24B C28B 120.2(5)
C19B C24B C28B 122.1(5)
C20B C25B C26B 114.4(4)
C20B C25B C27B 108.3(4)
C26B C25B C27B 110.3(5)
C24B C28B C29B 111.7(4)
C24B C28B C30B 110.7(4)
C29B C28B C30B 110.4(4)
C2T C1T C6T 117.9(5)
C2T C1T C7T 120.9(5)
C6T C1T C7T 121.2(5)
C3T C2T C1T 121.3(6)
C4T C3T C2T 120.9(6)
C3T C4T C5T 118.5(6)
C6T C5T C4T 120.3(5)
C1T C6T C5T 121.2(5)

loop_
_geom_bond_atom_site_label_1
_geom_bond_atom_site_label_2
_geom_bond_distance
Mo1 N1A 1.725(4)
Mo1 C1A 1.859(5)
Mo1 N2A 2.082(4)
Mo1 N3A 2.097(4)
Mo1 N3B 2.395(4)
Mo2 N1B 1.730(4)
Mo2 C1B 1.912(5)
Mo2 N2B 2.060(4)
Mo2 C16B 2.373(5)
Mo2 C15B 2.403(5)
Mo2 C17B 2.456(5)
Mo2 C18B 2.471(5)
Mo2 N3B 2.479(4)
N1A C19A 1.404(6)
N2A C11A 1.379(6)
N2A C14A 1.379(6)
N3A C15A 1.373(6)
N3A C18A 1.375(6)
N1B C19B 1.400(6)
N2B C14B 1.383(6)
N2B C11B 1.383(6)
N3B C15B 1.376(6)
N3B C18B 1.390(6)
C1A C2A 1.519(7)
C2A C4A 1.530(7)
C2A C3A 1.534(7)
C2A C5A 1.536(7)
C5A C10A 1.386(7)
C5A C6A 1.396(7)
C6A C7A 1.389(7)
C7A C8A 1.379(7)
C8A C9A 1.382(7)
C9A C10A 1.394(7)
C11A C12A 1.371(7)
C12A C13A 1.391(7)
C13A C14A 1.374(7)
C15A C16A 1.374(7)
C16A C17A 1.419(7)
C17A C18A 1.366(7)
C19A C24A 1.407(7)
C19A C20A 1.414(7)
C20A C21A 1.387(7)
C20A C25A 1.523(7)
C21A C22A 1.369(7)
C22A C23A 1.384(7)
C23A C24A 1.383(7)
C24A C28A 1.518(7)
C25A C27A 1.531(7)
C25A C26A 1.535(7)
C28A C30A 1.507(8)
C28A C29A 1.516(8)
C1B C2B 1.513(7)
C2B C5B 1.532(7)
C2B C3B 1.537(7)
C2B C4B 1.542(7)
C5B C6B 1.382(7)
C5B C10B 1.394(7)
C6B C7B 1.380(7)
C7B C8B 1.362(7)
C8B C9B 1.378(7)
C9B C10B 1.381(7)
C11B C12B 1.359(7)
C12B C13B 1.407(7)
C13B C14B 1.352(7)
C15B C16B 1.395(7)
C16B C17B 1.409(7)
C17B C18B 1.383(7)
C19B C24B 1.403(7)
C19B C20B 1.411(7)
C20B C21B 1.381(7)
C20B C25B 1.513(7)
C21B C22B 1.373(7)
C22B C23B 1.378(7)
C23B C24B 1.395(7)
C24B C28B 1.519(7)
C25B C26B 1.532(7)
C25B C27B 1.539(7)
C28B C29B 1.522(7)
C28B C30B 1.536(7)
C1T C2T 1.376(7)
C1T C6T 1.381(7)
C1T C7T 1.496(7)
C2T C3T 1.374(8)
C3T C4T 1.372(8)
C4T C5T 1.385(8)
C5T C6T 1.381(7)
